data_8102576
loop_
_publ_author_name
'Yu-Ting Wang'
'Hui-Ling Li'
'Jian-Ge Wang'

_publ_section_title
;
 Crystal structure of
 bis[1-(2-hydroxybenzylidene)thiosemicarbazido]nickel(II) dinitrate,
 [Ni(C8H9N3OS)2](NO3)2
;
_journal_issue 1
_journal_name_full 'Zeitschrift f\"ur Kristallographie - New Crystal Structures'
_journal_page_first 79
_journal_volume 225
_journal_year 2010
_chemical_formula_sum 'C16 H18 N8 Ni O8 S2'
_chemical_formula_weight 573.21
_space_group_IT_number 15
_symmetry_cell_setting monoclinic
_symmetry_space_group_name_Hall '-C 2yc'
_symmetry_space_group_name_H-M 'C 1 2/c 1'
_atom_sites_solution_hydrogens geom
_atom_sites_solution_primary direct
_atom_sites_solution_secondary difmap
_audit_creation_method SHELXL-97
_cell_angle_alpha 90.00
_cell_angle_beta 110.5820(10)
_cell_angle_gamma 90.00
_cell_formula_units_Z 4
_cell_length_a 17.964(2)
_cell_length_b 9.8343(11)
_cell_length_c 14.1222(16)
_cell_measurement_reflns_used 3243
_cell_measurement_temperature 296(2)
_cell_measurement_theta_max 27.16
_cell_measurement_theta_min 2.40
_cell_volume 2335.6(5)
_computing_cell_refinement 'Bruker SMART'
_computing_data_collection 'Bruker SMART'
_computing_data_reduction 'Bruker SAINT'
_computing_molecular_graphics 'Bruker SHELXTL'
_computing_publication_material 'Bruker SHELXTL'
_computing_structure_refinement 'SHELXL-97 (Sheldrick, 1997)'
_computing_structure_solution 'SHELXS-97 (Sheldrick, 1990)'
_diffrn_ambient_temperature 296(2)
_diffrn_measured_fraction_theta_full 1.000
_diffrn_measured_fraction_theta_max 1.000
_diffrn_measurement_device_type 'CCD area detector'
_diffrn_measurement_method 'phi and omega scans'
_diffrn_radiation_monochromator graphite
_diffrn_radiation_source 'fine-focus sealed tube'
_diffrn_radiation_type MoK\a
_diffrn_radiation_wavelength 0.71073
_diffrn_reflns_av_R_equivalents 0.0204
_diffrn_reflns_av_sigmaI/netI 0.0189
_diffrn_reflns_limit_h_max 21
_diffrn_reflns_limit_h_min -21
_diffrn_reflns_limit_k_max 11
_diffrn_reflns_limit_k_min -11
_diffrn_reflns_limit_l_max 17
_diffrn_reflns_limit_l_min -17
_diffrn_reflns_number 8010
_diffrn_reflns_theta_full 25.49
_diffrn_reflns_theta_max 25.49
_diffrn_reflns_theta_min 2.40
_exptl_absorpt_coefficient_mu 1.070
_exptl_absorpt_correction_T_max 0.8308
_exptl_absorpt_correction_T_min 0.7538
_exptl_absorpt_correction_type multi-scan
_exptl_absorpt_process_details sadabs
_exptl_crystal_colour blue
_exptl_crystal_density_diffrn 1.630
_exptl_crystal_density_method 'not measured'
_exptl_crystal_description block
_exptl_crystal_F_000 1176
_exptl_crystal_size_max 0.28
_exptl_crystal_size_mid 0.19
_exptl_crystal_size_min 0.18
_refine_diff_density_max 0.318
_refine_diff_density_min -0.307
_refine_diff_density_rms 0.046
_refine_ls_extinction_method none
_refine_ls_goodness_of_fit_ref 1.029
_refine_ls_hydrogen_treatment constr
_refine_ls_matrix_type full
_refine_ls_number_parameters 159
_refine_ls_number_reflns 2180
_refine_ls_number_restraints 0
_refine_ls_restrained_S_all 1.029
_refine_ls_R_factor_all 0.0337
_refine_ls_R_factor_gt 0.0275
_refine_ls_shift/su_max 0.000
_refine_ls_shift/su_mean 0.000
_refine_ls_structure_factor_coef Fsqd
_refine_ls_weighting_details 'calc w=1/[\s^2^(Fo^2^)+(0.0307P)^2^+2.6515P] where P=(Fo^2^+2Fc^2^)/3'
_refine_ls_weighting_scheme calc
_refine_ls_wR_factor_gt 0.0660
_refine_ls_wR_factor_ref 0.0701
_reflns_number_gt 1872
_reflns_number_total 2180
_reflns_threshold_expression >2sigma(I)
_cod_data_source_file 1267-2794.cff
_cod_data_source_block bb
_cod_depositor_comments
;
The following automatic conversions were performed:
'_symmetry_cell_setting' value 'Monoclinic' changed to 'monoclinic'
according to '/home/saulius/struct/CIF-dictionaries/cif_core.dic'
dictionary named 'cif_core.dic' version 2.4.1 from 2010-06-29.

Automatic conversion script
Id: cif_fix_enum 1555 2011-01-17 13:19:09Z saulius 
;
_cod_original_cell_volume 2335.7(5)
_cod_original_sg_symbol_H-M C2/c
_cod_database_code 8102576

loop_
_symmetry_equiv_pos_as_xyz
'x, y, z'
'-x, y, -z+1/2'
'x+1/2, y+1/2, z'
'-x+1/2, y+1/2, -z+1/2'
'-x, -y, -z'
'x, -y, z-1/2'
'-x+1/2, -y+1/2, -z'
'x+1/2, -y+1/2, z-1/2'

loop_
_atom_site_label
_atom_site_type_symbol
_atom_site_fract_x
_atom_site_fract_y
_atom_site_fract_z
_atom_site_U_iso_or_equiv
_atom_site_adp_type
_atom_site_occupancy
_atom_site_symmetry_multiplicity
_atom_site_calc_flag
_atom_site_refinement_flags
_atom_site_disorder_assembly
_atom_site_disorder_group
Ni1 Ni 0.0000 0.66876(4) 0.2500 0.03046(12) Uani 1 2 d S . .
S1 S 0.09345(4) 0.82925(6) 0.35077(4) 0.04541(17) Uani 1 1 d . . .
O1 O -0.05731(8) 0.50872(14) 0.15078(11) 0.0377(3) Uani 1 1 d . . .
H1 H -0.1004 0.4966 0.1433 0.057 Uiso 1 1 d R . .
O2 O 0.20423(10) 0.4499(2) 0.35560(13) 0.0632(5) Uani 1 1 d . . .
O3 O 0.31858(10) 0.3952(2) 0.46181(13) 0.0648(5) Uani 1 1 d . . .
O4 O 0.22372(10) 0.4393(2) 0.51476(13) 0.0669(6) Uani 1 1 d . . .
N1 N 0.07648(9) 0.66285(16) 0.17306(12) 0.0305(4) Uani 1 1 d . . .
N2 N 0.12176(10) 0.77970(18) 0.18147(13) 0.0387(4) Uani 1 1 d . . .
H2D H 0.1400 0.8012 0.1348 0.046 Uiso 1 1 calc R . .
N3 N 0.18770(12) 0.9597(2) 0.27352(15) 0.0505(5) Uani 1 1 d . . .
H3A H 0.2092 0.9716 0.2285 0.061 Uiso 1 1 calc R . .
H3B H 0.1993 1.0132 0.3248 0.061 Uiso 1 1 calc R . .
N4 N 0.24931(10) 0.4275(2) 0.44528(14) 0.0420(4) Uani 1 1 d . . .
C1 C -0.01690(12) 0.4030(2) 0.12782(14) 0.0326(4) Uani 1 1 d . . .
C2 C -0.04532(14) 0.2711(2) 0.12033(17) 0.0439(5) Uani 1 1 d . . .
H2 H -0.0924 0.2529 0.1315 0.053 Uiso 1 1 calc R . .
C3 C -0.00372(15) 0.1664(2) 0.09621(18) 0.0492(6) Uani 1 1 d . . .
H3 H -0.0228 0.0779 0.0919 0.059 Uiso 1 1 calc R . .
C4 C 0.06577(15) 0.1922(2) 0.07856(18) 0.0485(6) Uani 1 1 d . . .
H4 H 0.0935 0.1214 0.0623 0.058 Uiso 1 1 calc R . .
C5 C 0.09375(14) 0.3234(2) 0.08518(16) 0.0412(5) Uani 1 1 d . . .
H5 H 0.1400 0.3408 0.0718 0.049 Uiso 1 1 calc R . .
C6 C 0.05412(12) 0.4313(2) 0.11156(14) 0.0329(4) Uani 1 1 d . . .
C7 C 0.09143(11) 0.5642(2) 0.12300(15) 0.0330(4) Uani 1 1 d . . .
H7 H 0.1286 0.5788 0.0920 0.040 Uiso 1 1 calc R . .
C8 C 0.13660(13) 0.8586(2) 0.26374(16) 0.0373(5) Uani 1 1 d . . .

loop_
_atom_site_aniso_label
_atom_site_aniso_U_11
_atom_site_aniso_U_22
_atom_site_aniso_U_33
_atom_site_aniso_U_23
_atom_site_aniso_U_13
_atom_site_aniso_U_12
Ni1 0.0308(2) 0.0332(2) 0.0340(2) 0.000 0.01947(16) 0.000
S1 0.0569(4) 0.0471(3) 0.0433(3) -0.0137(3) 0.0314(3) -0.0156(3)
O1 0.0265(7) 0.0434(8) 0.0461(8) -0.0074(7) 0.0164(6) -0.0038(6)
O2 0.0425(9) 0.1045(15) 0.0428(10) 0.0093(10) 0.0152(8) 0.0161(10)
O3 0.0380(9) 0.1007(15) 0.0565(11) -0.0099(10) 0.0174(8) 0.0203(10)
O4 0.0509(10) 0.1101(16) 0.0516(11) -0.0181(11) 0.0327(9) -0.0080(10)
N1 0.0304(9) 0.0344(9) 0.0309(9) -0.0009(7) 0.0159(7) -0.0054(7)
N2 0.0459(10) 0.0416(10) 0.0382(10) -0.0053(8) 0.0269(8) -0.0152(8)
N3 0.0579(12) 0.0522(12) 0.0476(12) -0.0118(9) 0.0264(10) -0.0238(10)
N4 0.0338(10) 0.0527(11) 0.0445(11) -0.0057(9) 0.0197(9) 0.0018(8)
C1 0.0324(10) 0.0377(11) 0.0272(10) -0.0018(9) 0.0097(8) -0.0004(9)
C2 0.0437(12) 0.0446(13) 0.0445(13) -0.0034(10) 0.0171(10) -0.0097(10)
C3 0.0639(16) 0.0352(12) 0.0482(14) -0.0035(10) 0.0193(12) -0.0073(11)
C4 0.0604(15) 0.0418(13) 0.0464(13) -0.0059(10) 0.0225(12) 0.0071(11)
C5 0.0424(12) 0.0461(13) 0.0398(12) -0.0054(10) 0.0203(10) 0.0023(10)
C6 0.0353(11) 0.0385(11) 0.0266(10) -0.0023(8) 0.0127(9) -0.0004(9)
C7 0.0292(10) 0.0436(12) 0.0319(10) -0.0018(9) 0.0178(9) -0.0012(9)
C8 0.0389(11) 0.0365(11) 0.0389(12) -0.0024(9) 0.0168(9) -0.0043(9)

loop_
_atom_type_symbol
_atom_type_description
_atom_type_scat_dispersion_real
_atom_type_scat_dispersion_imag
_atom_type_scat_source
C C 0.0033 0.0016 'International Tables Vol C Tables 4.2.6.8 and 6.1.1.4'
H H 0.0000 0.0000 'International Tables Vol C Tables 4.2.6.8 and 6.1.1.4'
N N 0.0061 0.0033 'International Tables Vol C Tables 4.2.6.8 and 6.1.1.4'
O O 0.0106 0.0060 'International Tables Vol C Tables 4.2.6.8 and 6.1.1.4'
Ni Ni 0.3393 1.1124 'International Tables Vol C Tables 4.2.6.8 and 6.1.1.4'
S S 0.1246 0.1234 'International Tables Vol C Tables 4.2.6.8 and 6.1.1.4'

loop_
_geom_angle_atom_site_label_1
_geom_angle_atom_site_label_2
_geom_angle_atom_site_label_3
_geom_angle
_geom_angle_site_symmetry_1
_geom_angle_site_symmetry_3
_geom_angle_publ_flag
N1 Ni1 N1 176.72(9) 2 . ?
N1 Ni1 O1 94.00(6) 2 . ?
N1 Ni1 O1 83.55(6) . . ?
N1 Ni1 O1 83.55(6) 2 2 ?
N1 Ni1 O1 94.00(6) . 2 ?
O1 Ni1 O1 84.01(8) . 2 ?
N1 Ni1 S1 99.61(5) 2 . ?
N1 Ni1 S1 82.59(5) . . ?
O1 Ni1 S1 164.98(4) . . ?
O1 Ni1 S1 91.18(4) 2 . ?
N1 Ni1 S1 82.59(5) 2 2 ?
N1 Ni1 S1 99.61(5) . 2 ?
O1 Ni1 S1 91.18(4) . 2 ?
O1 Ni1 S1 164.98(4) 2 2 ?
S1 Ni1 S1 96.83(4) . 2 ?
C8 S1 Ni1 94.92(8) . . ?
C1 O1 Ni1 123.05(11) . . ?
C1 O1 H1 116.8 . . ?
Ni1 O1 H1 116.5 . . ?
C7 N1 N2 116.31(16) . . ?
C7 N1 Ni1 128.94(13) . . ?
N2 N1 Ni1 114.64(12) . . ?
C8 N2 N1 118.95(16) . . ?
C8 N2 H2D 120.5 . . ?
N1 N2 H2D 120.5 . . ?
C8 N3 H3A 120.0 . . ?
C8 N3 H3B 120.0 . . ?
H3A N3 H3B 120.0 . . ?
O3 N4 O4 120.9(2) . . ?
O3 N4 O2 119.21(18) . . ?
O4 N4 O2 119.88(18) . . ?
O1 C1 C2 121.13(18) . . ?
O1 C1 C6 118.47(18) . . ?
C2 C1 C6 120.40(19) . . ?
C3 C2 C1 120.0(2) . . ?
C3 C2 H2 120.0 . . ?
C1 C2 H2 120.0 . . ?
C4 C3 C2 120.6(2) . . ?
C4 C3 H3 119.7 . . ?
C2 C3 H3 119.7 . . ?
C5 C4 C3 119.5(2) . . ?
C5 C4 H4 120.3 . . ?
C3 C4 H4 120.3 . . ?
C4 C5 C6 121.4(2) . . ?
C4 C5 H5 119.3 . . ?
C6 C5 H5 119.3 . . ?
C5 C6 C1 118.10(19) . . ?
C5 C6 C7 116.98(18) . . ?
C1 C6 C7 124.89(18) . . ?
N1 C7 C6 124.34(17) . . ?
N1 C7 H7 117.8 . . ?
C6 C7 H7 117.8 . . ?
N3 C8 N2 116.25(19) . . ?
N3 C8 S1 121.93(17) . . ?
N2 C8 S1 121.81(16) . . ?

loop_
_geom_bond_atom_site_label_1
_geom_bond_atom_site_label_2
_geom_bond_distance
_geom_bond_site_symmetry_2
_geom_bond_publ_flag
Ni1 N1 2.0300(15) 2 ?
Ni1 N1 2.0300(15) . ?
Ni1 O1 2.1180(14) . ?
Ni1 O1 2.1180(14) 2 ?
Ni1 S1 2.3779(6) . ?
Ni1 S1 2.3779(6) 2 ?
S1 C8 1.692(2) . ?
O1 C1 1.370(2) . ?
O1 H1 0.7527 . ?
O2 N4 1.260(2) . ?
O3 N4 1.224(2) . ?
O4 N4 1.227(2) . ?
N1 C7 1.284(3) . ?
N1 N2 1.389(2) . ?
N2 C8 1.344(3) . ?
N2 H2D 0.8600 . ?
N3 C8 1.327(3) . ?
N3 H3A 0.8600 . ?
N3 H3B 0.8600 . ?
C1 C2 1.384(3) . ?
C1 C6 1.401(3) . ?
C2 C3 1.383(3) . ?
C2 H2 0.9300 . ?
C3 C4 1.380(3) . ?
C3 H3 0.9300 . ?
C4 C5 1.376(3) . ?
C4 H4 0.9300 . ?
C5 C6 1.399(3) . ?
C5 H5 0.9300 . ?
C6 C7 1.451(3) . ?
C7 H7 0.9300 . ?

loop_
_geom_hbond_atom_site_label_D
_geom_hbond_atom_site_label_H
_geom_hbond_atom_site_label_A
_geom_hbond_distance_DH
_geom_hbond_distance_HA
_geom_hbond_distance_DA
_geom_hbond_angle_DHA
_geom_hbond_site_symmetry_A
N3 H3B O4 0.86 2.25 3.019(3) 148.9 7_566
N3 H3A O2 0.86 2.27 3.097(3) 160.1 4
N2 H2D O3 0.86 2.00 2.839(2) 166.6 4
O1 H1 N4 0.75 2.61 3.330(2) 159.6 2
O1 H1 O4 0.75 2.59 3.155(2) 132.8 2
O1 H1 O2 0.75 1.93 2.672(2) 170.8 2

loop_
_geom_torsion_atom_site_label_1
_geom_torsion_atom_site_label_2
_geom_torsion_atom_site_label_3
_geom_torsion_atom_site_label_4
_geom_torsion
_geom_torsion_site_symmetry_1
_geom_torsion_site_symmetry_2
_geom_torsion_site_symmetry_3
_geom_torsion_site_symmetry_4
_geom_torsion_publ_flag
N1 Ni1 S1 C8 -164.84(9) 2 . . . ?
N1 Ni1 S1 C8 17.62(9) . . . . ?
O1 Ni1 S1 C8 40.51(19) . . . . ?
O1 Ni1 S1 C8 111.50(9) 2 . . . ?
S1 Ni1 S1 C8 -81.24(8) 2 . . . ?
N1 Ni1 O1 C1 -134.05(14) 2 . . . ?
N1 Ni1 O1 C1 43.76(14) . . . . ?
O1 Ni1 O1 C1 -50.97(13) 2 . . . ?
S1 Ni1 O1 C1 20.9(3) . . . . ?
S1 Ni1 O1 C1 143.30(14) 2 . . . ?
N1 Ni1 N1 C7 18.31(18) 2 . . . ?
O1 Ni1 N1 C7 -23.55(18) . . . . ?
O1 Ni1 N1 C7 59.96(18) 2 . . . ?
S1 Ni1 N1 C7 150.63(18) . . . . ?
S1 Ni1 N1 C7 -113.65(17) 2 . . . ?
N1 Ni1 N1 N2 -157.50(13) 2 . . . ?
O1 Ni1 N1 N2 160.64(14) . . . . ?
O1 Ni1 N1 N2 -115.85(13) 2 . . . ?
S1 Ni1 N1 N2 -25.18(13) . . . . ?
S1 Ni1 N1 N2 70.54(13) 2 . . . ?
C7 N1 N2 C8 -150.4(2) . . . . ?
Ni1 N1 N2 C8 26.0(2) . . . . ?
Ni1 O1 C1 C2 139.47(16) . . . . ?
Ni1 O1 C1 C6 -40.8(2) . . . . ?
O1 C1 C2 C3 179.5(2) . . . . ?
C6 C1 C2 C3 -0.3(3) . . . . ?
C1 C2 C3 C4 -0.6(3) . . . . ?
C2 C3 C4 C5 0.1(4) . . . . ?
C3 C4 C5 C6 1.4(4) . . . . ?
C4 C5 C6 C1 -2.2(3) . . . . ?
C4 C5 C6 C7 176.0(2) . . . . ?
O1 C1 C6 C5 -178.12(18) . . . . ?
C2 C1 C6 C5 1.6(3) . . . . ?
O1 C1 C6 C7 3.9(3) . . . . ?
C2 C1 C6 C7 -176.4(2) . . . . ?
N2 N1 C7 C6 175.84(18) . . . . ?
Ni1 N1 C7 C6 0.1(3) . . . . ?
C5 C6 C7 N1 -159.4(2) . . . . ?
C1 C6 C7 N1 18.7(3) . . . . ?
N1 N2 C8 N3 172.30(19) . . . . ?
N1 N2 C8 S1 -6.9(3) . . . . ?
Ni1 S1 C8 N3 169.40(19) . . . . ?
Ni1 S1 C8 N2 -11.45(19) . . . . ?
